data_1508531
loop_
_publ_author_name
'Fern\'andez-Carri\'on, A. J.'
'Allix, M.'
'Florian, P.'
'Suchomel, M. R.'
'Becerro, A. I.'

_publ_section_title
;
 Revealing Structural Detail in the High Temperature
 La2Si2O7--Y2Si2O7Phase Diagram by Synchrotron Powder Diffraction and
 Nuclear Magnetic Resonance Spectroscopy
;
_journal_issue 40
_journal_name_full 'The Journal of Physical Chemistry C'
_journal_page_first 21523
_journal_paper_doi 10.1021/jp305777m
_journal_volume 116
_journal_year 2012
_chemical_formula_sum 'La0.2 O7 Si2 Y1.8'
_chemical_formula_weight 356
_chemical_name_systematic ' ?'
_space_group_IT_number 62
_symmetry_cell_setting orthorhombic
_symmetry_Int_Tables_number 62
_symmetry_space_group_name_Hall '-P 2c 2n'
_symmetry_space_group_name_H-M 'P n a m'
_cell_angle_alpha 90
_cell_angle_beta 90
_cell_angle_gamma 90
_cell_formula_units_Z 4
_cell_length_a 13.74372(4)
_cell_length_b 5.02936(4)
_cell_length_c 8.20701(9)
_cell_measurement_temperature 293
_cell_volume 567.286(8)
_diffrn_ambient_temperature 293
_diffrn_radiation_probe x-ray
_diffrn_radiation_wavelength 0.41243
_exptl_absorpt_coefficient_mu 4.88
_exptl_crystal_density_diffrn 4.1667
_exptl_crystal_F_000 120
_pd_instr_location ' ?'
_pd_meas_2theta_range_inc 0.001
_pd_meas_2theta_range_max 49.994
_pd_meas_2theta_range_min 0.500
_pd_meas_number_of_points 49495
_pd_proc_2theta_range_inc 0.001
_pd_proc_2theta_range_max 49.994
_pd_proc_2theta_range_min 2.001
_pd_proc_ls_background_function '10 Chebyshev polynoms'
_pd_proc_ls_pref_orient_corr none
_pd_proc_ls_profile_function Pseudo-Voigt
_pd_proc_ls_prof_R_factor 0.0850
_pd_proc_ls_prof_wR_expected 0.0694
_pd_proc_ls_prof_wR_factor 0.1046
_refine_ls_number_constraints 0
_refine_ls_number_parameters 50
_refine_ls_number_restraints 0
_refine_ls_shift/su_max 0.0330
_refine_ls_shift/su_mean 0.0034
_refine_ls_weighting_scheme sigma
_cod_data_source_file jp305777m_si_006.cif
_cod_data_source_block I
_cod_depositor_comments
;
The following automatic conversions were performed:

'_diffrn_radiation_probe' value 'X-ray' changed to 'x-ray' according
to /home/saulius/struct/CIF-dictionaries/cif_core.dic dictionary
named 'cif_core.dic' version 2.4.2 from 2011-04-26.

Automatic conversion script
Id: cif_fix_values 1891 2012-01-12 08:04:46Z andrius 
;
_cod_original_cell_volume 567.286(7)
_cod_original_sg_symbol_Hall '-P -2xabc;-2yab;-2zc'
_cod_database_code 1508531

loop_
_symmetry_equiv_pos_site_id
_symmetry_equiv_pos_as_xyz
1 x,y,z
2 -x,-y,z+1/2
3 -x+1/2,y+1/2,-z
4 x+1/2,-y+1/2,-z+1/2
5 -x,-y,-z
6 x,y,-z+1/2
7 x+1/2,-y+1/2,z
8 -x+1/2,y+1/2,z+1/2

loop_
_atom_site_label
_atom_site_type_symbol
_atom_site_fract_x
_atom_site_fract_y
_atom_site_fract_z
_atom_site_adp_type
_atom_site_U_iso_or_equiv
_atom_site_symmetry_multiplicity
_atom_site_occupancy
_atom_site_calc_flag
La1 La 0.125734(16) 0.33920(5) -0.00833(4) Uiso 0.00659(5) 8 0.1 d
Y1 Y 0.125734(16) 0.33920(5) -0.00833(4) Uiso 0.00659(5) 8 0.9 d
Si1 Si 0.32023(9) 0.3761(3) 0.25 Uiso 0.0071(3) 4 1 d
Si2 Si 0.54033(9) 0.6260(3) 0.25 Uiso 0.0084(3) 4 1 d
O1 O 0.26941(14) 0.4864(3) 0.0866(2) Uiso 0.0056(5) 8 1 d
O2 O 0.34492(19) 0.0655(5) 0.25 Uiso 0.0044(7) 4 1 d
O3 O 0.4211(2) 0.5605(5) 0.25 Uiso 0.0051(7) 4 1 d
O4 O 0.54812(13) 0.7928(3) 0.0824(2) Uiso 0.0066(5) 8 1 d
O5 O 0.59979(18) 0.3513(6) 0.25 Uiso 0.0069(6) 4 1 d

loop_
_atom_type_symbol
_atom_type_scat_dispersion_real
_atom_type_scat_dispersion_imag
_atom_type_scat_source
La -1.2291 0.9439 'International Tables Vol C tables 4.2.6.8 and 6.1.1.1'
O 0.0018 0.0018 'International Tables Vol C tables 4.2.6.8 and 6.1.1.1'
Si 0.0269 0.0230 'International Tables Vol C tables 4.2.6.8 and 6.1.1.1'
Y 0.2076 1.4314 'International Tables Vol C tables 4.2.6.8 and 6.1.1.1'

loop_
_geom_bond_atom_site_label_1
_geom_bond_atom_site_label_2
_geom_bond_site_symmetry_2
_geom_bond_distance
La1 O1 . 2.2481(19)
La1 O1 3_545 2.3742(18)
La1 O2 3_555 2.3220(13)
La1 O3 3_545 2.5124(17)
La1 O4 3_545 2.4764(18)
La1 O4 7_465 2.2621(18)
La1 O5 4_455 2.3537(13)
Y1 O1 . 2.2481(19)
Y1 O1 3_545 2.3742(18)
Y1 O2 3_555 2.3220(13)
Y1 O3 3_545 2.5124(17)
Y1 O4 3_545 2.4764(18)
Y1 O4 7_465 2.2621(18)
Y1 O5 4_455 2.3537(13)
Si1 O1 . 1.6108(19)
Si1 O1 6_555 1.6108(19)
Si1 O2 . 1.599(3)
Si1 O3 . 1.668(3)
Si2 O3 . 1.672(3)
Si2 O4 . 1.6149(18)
Si2 O4 6_555 1.6149(18)
Si2 O5 . 1.605(3)
